data_9000473
loop_
_publ_author_name
'de Villiers, J. P. R.'

_publ_section_title
;The crystal structure of braunite with reference to its solid-solution
 behavior
;
_journal_name_full 'American Mineralogist'
_journal_page_first 1098
_journal_page_last 1104
_journal_volume 60
_journal_year 1975
_chemical_formula_sum 'Ca0.01 Fe0.18 Mg0.13 Mn6.68 O12 Si'
_chemical_name_mineral Braunite
_space_group_IT_number 142
_symmetry_space_group_name_Hall '-I 4bd 2c'
_symmetry_space_group_name_H-M 'I 41/a c d :2'
_cell_angle_alpha 90
_cell_angle_beta 90
_cell_angle_gamma 90
_cell_length_a 9.432
_cell_length_b 9.432
_cell_length_c 18.703
_cell_formula_units_Z 8
_cell_volume 1663.868
_database_code_amcsd 0000484
_exptl_crystal_density_diffrn 4.796
_cod_original_sg_symbol_H-M 'I 41/a c d'
_cod_original_formula_sum 'Mn6.68 Mg.13 Ca.01 Fe.18 Si O12'
_cod_database_code 9000473

loop_
_space_group_symop_operation_xyz
x,y,z
1/2+x,1/2+y,1/2+z
1/4-y,3/4-x,3/4+z
3/4-y,1/4-x,1/4+z
1/4+y,3/4+x,3/4-z
3/4+y,1/4+x,1/4-z
1/4+y,3/4-x,1/4-z
3/4+y,1/4-x,3/4-z
1/4-y,3/4+x,1/4+z
3/4-y,1/4+x,3/4+z
1/2+x,-y,z
+x,1/2-y,1/2+z
1/2-x,y,-z
-x,1/2+y,1/2-z
1/2+x,y,1/2-z
+x,1/2+y,-z
1/2-x,-y,1/2+z
-x,1/2-y,+z
1/4+y,1/4+x,1/4+z
3/4+y,3/4+x,3/4+z
1/4-y,1/4-x,1/4-z
3/4-y,3/4-x,3/4-z
1/4-y,1/4+x,3/4-z
3/4-y,3/4+x,1/4-z
1/4+y,1/4-x,3/4+z
3/4+y,3/4-x,1/4+z
-x,y,1/2+z
1/2-x,1/2+y,+z
x,-y,1/2-z
1/2+x,1/2-y,-z
-x,-y,-z
1/2-x,1/2-y,1/2-z

loop_
_atom_site_aniso_label
_atom_site_aniso_U_11
_atom_site_aniso_U_22
_atom_site_aniso_U_33
_atom_site_aniso_U_12
_atom_site_aniso_U_13
_atom_site_aniso_U_23
Mn1 0.01240 0.01240 0.00760 -0.00630 0.00000 0.00000
Mg1 0.01240 0.01240 0.00760 -0.00630 0.00000 0.00000
Ca1 0.01240 0.01240 0.00760 -0.00630 0.00000 0.00000
Mn2 0.00550 0.00640 0.00480 -0.00170 -0.00080 0.00010
Fe1 0.00550 0.00640 0.00480 -0.00170 -0.00080 0.00010
Mn3 0.00520 0.00610 0.00570 0.00000 0.00000 0.00100
Fe2 0.00520 0.00610 0.00570 0.00000 0.00000 0.00100
Mn4 0.00590 0.00590 0.00470 -0.00060 0.00040 -0.00040
Fe3 0.00590 0.00590 0.00470 -0.00060 0.00040 -0.00040
Si 0.00520 0.00520 0.00520 0.00000 0.00000 0.00000
O1 0.01130 0.00820 0.00760 -0.00080 0.00060 -0.00130
O2 0.00900 0.00740 0.00660 -0.00090 -0.00070 0.00070
O3 0.01040 0.00890 0.00810 0.00060 -0.00110 -0.00140

loop_
_atom_site_label
_atom_site_fract_x
_atom_site_fract_y
_atom_site_fract_z
_atom_site_occupancy
Mn1 0.00000 0.25000 0.12500 0.86000
Mg1 0.00000 0.25000 0.12500 0.13000
Ca1 0.00000 0.25000 0.12500 0.01000
Mn2 0.00000 0.00000 0.00000 0.97000
Fe1 0.00000 0.00000 0.00000 0.03000
Mn3 0.03365 0.00000 0.25000 0.97000
Fe2 0.03365 0.00000 0.25000 0.03000
Mn4 0.23250 0.48250 0.12500 0.97000
Fe3 0.23250 0.48250 0.12500 0.03000
Si 0.00000 0.25000 0.37500 1.00000
O1 0.14940 0.35490 0.05440 1.00000
O2 0.14510 0.07300 0.05680 1.00000
O3 0.42190 0.13400 0.07470 1.00000

loop_
_cod_related_entry_id
_cod_related_entry_database
_cod_related_entry_code
1 AMCSD 0000484
